data_7202779
loop_
_publ_author_name
'Hu, Chunhua'
'Kalf, Irmgard'
'Englert, Ulli'

_publ_section_title
;
 Pyridine complexes of mercury(ii)halides: Implications of a soft metal
 center for crystal engineering.
;
_journal_issue 7
_journal_name_full CrystEngComm
_journal_page_first 603
_journal_paper_doi 10.1039/b701907f
_journal_volume 9
_journal_year 2007
_chemical_formula_sum 'C14 H18 Cl2 Hg N2'
_chemical_formula_weight 485.79
_chemical_name_common 'Compound 3a'
_chemical_name_systematic
;
?
;
_space_group_IT_number 117
_symmetry_cell_setting tetragonal
_symmetry_space_group_name_Hall 'P -4 -2ab'
_symmetry_space_group_name_H-M 'P -4 b 2'
_atom_sites_solution_hydrogens geom
_atom_sites_solution_primary direct
_atom_sites_solution_secondary difmap
_cell_angle_alpha 90.00
_cell_angle_beta 90.00
_cell_angle_gamma 90.00
_cell_formula_units_Z 2
_cell_length_a 14.1357(7)
_cell_length_b 14.1357(7)
_cell_length_c 3.9721(3)
_cell_measurement_reflns_used 9498
_cell_measurement_temperature 293(2)
_cell_measurement_theta_max 28.30
_cell_measurement_theta_min 2.04
_cell_volume 793.70(8)
_computing_cell_refinement 'SMART (Bruker, 2001)'
_computing_data_collection 'SMART (Bruker, 2001)'
_computing_data_reduction 'SAINT+ (Bruker, 1999)'
_computing_molecular_graphics 'PLATON (Spek, 2003)'
_computing_publication_material 'SHELXTL (Sheldrick, 1998)'
_computing_structure_refinement 'SHELXTL (Sheldrick, 1998)'
_computing_structure_solution 'SHELXTL (Sheldrick, 1998)'
_diffrn_ambient_temperature 293(2)
_diffrn_measured_fraction_theta_full 0.998
_diffrn_measured_fraction_theta_max 0.998
_diffrn_measurement_device_type 'Bruker SMART APEX CCD diffractometer'
_diffrn_measurement_method 'omega scans'
_diffrn_radiation_monochromator graphite
_diffrn_radiation_source 'fine-focus sealed tube'
_diffrn_radiation_type MoK\a
_diffrn_radiation_wavelength 0.71073
_diffrn_reflns_av_R_equivalents 0.0358
_diffrn_reflns_av_sigmaI/netI 0.0184
_diffrn_reflns_limit_h_max 18
_diffrn_reflns_limit_h_min -18
_diffrn_reflns_limit_k_max 18
_diffrn_reflns_limit_k_min -18
_diffrn_reflns_limit_l_max 5
_diffrn_reflns_limit_l_min -5
_diffrn_reflns_number 9498
_diffrn_reflns_theta_full 28.30
_diffrn_reflns_theta_max 28.30
_diffrn_reflns_theta_min 2.04
_diffrn_standards_decay_% 0
_exptl_absorpt_coefficient_mu 10.021
_exptl_absorpt_correction_T_max 0.670
_exptl_absorpt_correction_T_min 0.270
_exptl_absorpt_correction_type multi-scan
_exptl_absorpt_process_details SADABS
_exptl_crystal_colour colourless
_exptl_crystal_density_diffrn 2.033
_exptl_crystal_density_method 'not measured'
_exptl_crystal_description needle
_exptl_crystal_F_000 460
_exptl_crystal_size_max 0.47
_exptl_crystal_size_mid 0.07
_exptl_crystal_size_min 0.04
_refine_diff_density_max 0.335
_refine_diff_density_min -1.047
_refine_diff_density_rms 0.110
_refine_ls_abs_structure_details 'Flack H D (1983), Acta Cryst. A39, 876-881'
_refine_ls_abs_structure_Flack 0.00(3)
_refine_ls_extinction_method none
_refine_ls_goodness_of_fit_ref 1.172
_refine_ls_hydrogen_treatment constr
_refine_ls_matrix_type full
_refine_ls_number_parameters 46
_refine_ls_number_reflns 998
_refine_ls_number_restraints 0
_refine_ls_restrained_S_all 1.172
_refine_ls_R_factor_all 0.0236
_refine_ls_R_factor_gt 0.0197
_refine_ls_shift/su_max 0.000
_refine_ls_shift/su_mean 0.000
_refine_ls_structure_factor_coef Fsqd
_refine_ls_weighting_details 'calc w=1/[\s^2^(Fo^2^)+(0.0219P)^2^+0.4458P] where P=(Fo^2^+2Fc^2^)/3'
_refine_ls_weighting_scheme calc
_refine_ls_wR_factor_gt 0.0487
_refine_ls_wR_factor_ref 0.0497
_reflns_number_gt 886
_reflns_number_total 998
_reflns_threshold_expression >2sigma(I)
_cod_data_source_file b701907f.txt
_cod_data_source_block hc212
_cod_original_sg_symbol_H-M P-4b2
_cod_database_code 7202779

loop_
_symmetry_equiv_pos_as_xyz
'x, y, z'
'-x, -y, z'
'y, -x, -z'
'-y, x, -z'
'x+1/2, -y+1/2, z'
'-x+1/2, y+1/2, z'
'y+1/2, x+1/2, -z'
'-y+1/2, -x+1/2, -z'

loop_
_atom_site_label
_atom_site_type_symbol
_atom_site_fract_x
_atom_site_fract_y
_atom_site_fract_z
_atom_site_U_iso_or_equiv
_atom_site_adp_type
_atom_site_occupancy
_atom_site_symmetry_multiplicity
_atom_site_calc_flag
_atom_site_refinement_flags
_atom_site_disorder_assembly
_atom_site_disorder_group
Hg Hg 0.5000 0.0000 0.5000 0.03294(9) Uani 1 4 d S . .
Cl Cl 0.40367(5) 0.09633(5) 1.0000 0.0354(2) Uani 1 2 d S . .
N N 0.61420(17) 0.11420(17) 0.5000 0.0335(8) Uani 1 2 d S . .
C1 C 0.5950(3) 0.2006(3) 0.6131(10) 0.0358(9) Uani 1 1 d . . .
H1 H 0.5313 0.2140 0.6977 0.047 Uiso 1 1 calc R . .
C2 C 0.6616(3) 0.2724(3) 0.6161(10) 0.0353(9) Uani 1 1 d . . .
C3 C 0.7510(2) 0.2510(2) 0.5000 0.0422(12) Uani 1 2 d S . .
H3 H 0.8000 0.3000 0.5000 0.055 Uiso 1 2 calc SR . .
C4 C 0.6375(4) 0.3692(3) 0.7503(13) 0.0513(11) Uani 1 1 d . . .
H4A H 0.6930 0.4104 0.7327 0.067 Uiso 1 1 calc R . .
H4B H 0.6184 0.3640 0.9867 0.067 Uiso 1 1 calc R . .
H4C H 0.5854 0.3960 0.6186 0.067 Uiso 1 1 calc R . .

loop_
_atom_site_aniso_label
_atom_site_aniso_U_11
_atom_site_aniso_U_22
_atom_site_aniso_U_33
_atom_site_aniso_U_23
_atom_site_aniso_U_13
_atom_site_aniso_U_12
Hg 0.02938(10) 0.02938(10) 0.04005(15) 0.000 0.000 -0.00899(9)
Cl 0.0343(3) 0.0343(3) 0.0377(5) 0.0047(8) 0.0047(8) 0.0052(4)
N 0.0301(11) 0.0301(11) 0.040(2) 0.002(3) -0.002(3) -0.0070(14)
C1 0.036(2) 0.033(2) 0.039(2) 0.0012(15) -0.0011(17) -0.0041(16)
C2 0.043(2) 0.028(2) 0.034(2) 0.0005(15) -0.0015(17) -0.0078(17)
C3 0.0423(18) 0.0423(18) 0.042(3) -0.008(3) 0.008(3) -0.017(2)
C4 0.060(3) 0.036(2) 0.058(3) -0.009(2) 0.006(3) -0.006(2)

loop_
_atom_type_symbol
_atom_type_description
_atom_type_scat_dispersion_real
_atom_type_scat_dispersion_imag
_atom_type_scat_source
C C 0.0033 0.0016 'International Tables Vol C Tables 4.2.6.8 and 6.1.1.4'
H H 0.0000 0.0000 'International Tables Vol C Tables 4.2.6.8 and 6.1.1.4'
N N 0.0061 0.0033 'International Tables Vol C Tables 4.2.6.8 and 6.1.1.4'
Cl Cl 0.1484 0.1585 'International Tables Vol C Tables 4.2.6.8 and 6.1.1.4'
Hg Hg -2.3894 9.2266 'International Tables Vol C Tables 4.2.6.8 and 6.1.1.4'

loop_
_geom_angle_atom_site_label_1
_geom_angle_atom_site_label_2
_geom_angle_atom_site_label_3
_geom_angle
_geom_angle_site_symmetry_1
_geom_angle_site_symmetry_3
_geom_angle_publ_flag
N Hg N 180.00(17) 2_655 . ?
N Hg Cl 90.0 2_655 1_554 ?
N Hg Cl 90.0 . 1_554 ?
N Hg Cl 90.0 2_655 . ?
N Hg Cl 90.0 . . ?
Cl Hg Cl 91.77(3) 1_554 . ?
N Hg Cl 90.0 2_655 2_655 ?
N Hg Cl 90.0 . 2_655 ?
Cl Hg Cl 180.00(3) 1_554 2_655 ?
Cl Hg Cl 88.23(3) . 2_655 ?
N Hg Cl 90.0 2_655 2_654 ?
N Hg Cl 90.0 . 2_654 ?
Cl Hg Cl 88.23(3) 1_554 2_654 ?
Cl Hg Cl 180.0 . 2_654 ?
Cl Hg Cl 91.77(3) 2_655 2_654 ?
Hg Cl Hg 91.77(3) 1_556 . ?
C1 N C1 119.3(4) . 7_546 ?
C1 N Hg 120.4(2) . . ?
C1 N Hg 120.4(2) 7_546 . ?
N C1 C2 122.5(4) . . ?
N C1 H1 118.7 . . ?
C2 C1 H1 118.7 . . ?
C3 C2 C1 117.3(4) . . ?
C3 C2 C4 121.7(4) . . ?
C1 C2 C4 121.0(4) . . ?
C2 C3 C2 121.0(4) 7_546 . ?
C2 C3 H3 119.5 7_546 . ?
C2 C3 H3 119.5 . . ?
C2 C4 H4A 109.5 . . ?
C2 C4 H4B 109.5 . . ?
H4A C4 H4B 109.5 . . ?
C2 C4 H4C 109.5 . . ?
H4A C4 H4C 109.5 . . ?
H4B C4 H4C 109.5 . . ?

loop_
_geom_bond_atom_site_label_1
_geom_bond_atom_site_label_2
_geom_bond_distance
_geom_bond_site_symmetry_2
_geom_bond_publ_flag
Hg N 2.283(3) 2_655 ?
Hg N 2.283(3) . ?
Hg Cl 2.7664(8) 1_554 ?
Hg Cl 2.7664(8) . ?
Hg Cl 2.7664(8) 2_655 ?
Hg Cl 2.7664(8) 2_654 ?
Cl Hg 2.7664(8) 1_556 ?
N C1 1.329(4) . ?
N C1 1.329(4) 7_546 ?
C1 C2 1.384(5) . ?
C1 H1 0.9800 . ?
C2 C3 1.378(4) . ?
C2 C4 1.507(6) . ?
C3 C2 1.378(4) 7_546 ?
C3 H3 0.9800 . ?
C4 H4A 0.9800 . ?
C4 H4B 0.9800 . ?
C4 H4C 0.9800 . ?
